data_4349598
loop_
_publ_author_name
'Mahmoudi, Ghodrat'
'Safin, Damir A.'
'Mitoraj, Mariusz P.'
'Amini, Mojtaba'
'Kubicki, Maciej'
'Doert, Thomas'
'Locherer, Franziska'
'Fleck, Michel'

_publ_section_title
;
 Anion-driven tetrel bond-induced engineering of lead(ii) architectures
 with N&#x2032;-(1-(2-pyridyl)ethylidene)nicotinohydrazide: experimental
 and theoretical findings
;
_journal_issue 1
_journal_name_full 'Inorganic Chemistry Frontiers'
_journal_page_first 171
_journal_paper_doi 10.1039/C6QI00477F
_journal_volume 4
_journal_year 2017
_chemical_formula_moiety 'C13 H13 N4 O, Cl O4'
_chemical_formula_sum 'C13 H13 Cl N4 O5'
_chemical_formula_weight 340.72
_space_group_crystal_system monoclinic
_space_group_IT_number 14
_space_group_name_Hall '-P 2ybc'
_space_group_name_H-M_alt 'P 1 21/c 1'
_atom_sites_solution_hydrogens mixed
_audit_creation_method SHELXL-2013
_audit_update_record
;
2015-04-14 deposited with the CCDC.
2016-11-25 downloaded from the CCDC.
;
_cell_angle_alpha 90
_cell_angle_beta 94.501(6)
_cell_angle_gamma 90
_cell_formula_units_Z 4
_cell_length_a 8.151(3)
_cell_length_b 8.049(3)
_cell_length_c 21.772(9)
_cell_measurement_temperature 100(1)
_cell_volume 1424.0(10)
_computing_cell_refinement 'Bruker SAINT'
_computing_data_collection 'Bruker APEX2'
_computing_data_reduction 'Bruker SAINT'
_computing_molecular_graphics 'Mercury (MacRae et al., 2009)'
_computing_publication_material 'SHELXL-2013 (Sheldrick, 2013)'
_computing_structure_refinement 'SHELXL-2013 (Sheldrick, 2013)'
_computing_structure_solution 'SIR92 (Altomare et al., 1993)'
_diffrn_ambient_temperature 100(1)
_diffrn_measured_fraction_theta_full 0.811
_diffrn_measured_fraction_theta_max 0.998
_diffrn_measurement_device_type 'Bruker APEX-II CCD'
_diffrn_measurement_method '\f and \w scans'
_diffrn_radiation_monochromator graphite
_diffrn_radiation_source 'fine-focus sealed tube'
_diffrn_radiation_type MoK\a
_diffrn_radiation_wavelength 0.71073
_diffrn_reflns_av_R_equivalents 0.1511
_diffrn_reflns_av_unetI/netI 0.1386
_diffrn_reflns_Laue_measured_fraction_full 0.811
_diffrn_reflns_Laue_measured_fraction_max 0.998
_diffrn_reflns_limit_h_max 9
_diffrn_reflns_limit_h_min -9
_diffrn_reflns_limit_k_max 8
_diffrn_reflns_limit_k_min -8
_diffrn_reflns_limit_l_max 24
_diffrn_reflns_limit_l_min -24
_diffrn_reflns_number 8470
_diffrn_reflns_point_group_measured_fraction_full 0.811
_diffrn_reflns_point_group_measured_fraction_max 0.998
_diffrn_reflns_theta_full 25.000
_diffrn_reflns_theta_max 23.322
_diffrn_reflns_theta_min 1.876
_exptl_absorpt_coefficient_mu 0.302
_exptl_absorpt_correction_type none
_exptl_crystal_colour colourless
_exptl_crystal_density_diffrn 1.589
_exptl_crystal_description plate
_exptl_crystal_F_000 704
_exptl_crystal_size_max 0.060
_exptl_crystal_size_mid 0.050
_exptl_crystal_size_min 0.020
_refine_diff_density_max 0.682
_refine_diff_density_min -0.609
_refine_diff_density_rms 0.105
_refine_ls_extinction_method none
_refine_ls_goodness_of_fit_ref 1.023
_refine_ls_hydrogen_treatment constr
_refine_ls_matrix_type full
_refine_ls_number_parameters 209
_refine_ls_number_reflns 2046
_refine_ls_number_restraints 126
_refine_ls_restrained_S_all 1.090
_refine_ls_R_factor_all 0.1672
_refine_ls_R_factor_gt 0.0825
_refine_ls_shift/su_max 0.000
_refine_ls_shift/su_mean 0.000
_refine_ls_structure_factor_coef Fsqd
_refine_ls_weighting_details
;
 w=1/[\s^2^(Fo^2^)+(0.0911P)^2^+2.8435P]
 where P=(Fo^2^+2Fc^2^)/3
;
_refine_ls_weighting_scheme calc
_refine_ls_wR_factor_gt 0.1769
_refine_ls_wR_factor_ref 0.2144
_reflns_Friedel_coverage 0.000
_reflns_number_gt 1086
_reflns_number_total 2046
_reflns_threshold_expression 'I > 2\s(I)'
_cod_data_source_file c6qi00477f2.cif
_cod_data_source_block L
_cod_original_sg_symbol_H-M 'P 21/c'
_cod_database_code 4349598
_shelx_space_group_comment
;
The symmetry employed for this shelxl refinement is uniquely defined
by the following loop, which should always be used as a source of
symmetry information in preference to the above space-group names.
They are only intended as comments.
;
_shelx_estimated_absorpt_t_min 0.982
_shelx_estimated_absorpt_t_max 0.994
_shelxl_version_number 2013-2

loop_
_space_group_symop_operation_xyz
'x, y, z'
'-x, y+1/2, -z+1/2'
'-x, -y, -z'
'x, -y-1/2, z-1/2'

loop_
_atom_site_label
_atom_site_type_symbol
_atom_site_fract_x
_atom_site_fract_y
_atom_site_fract_z
_atom_site_U_iso_or_equiv
_atom_site_adp_type
_atom_site_occupancy
_atom_site_site_symmetry_order
_atom_site_calc_flag
_atom_site_refinement_flags_posn
_atom_site_refinement_flags_adp
N1A N 0.8759(7) 0.0236(8) 0.2826(3) 0.0241(16) Uani 1 1 d . U
C2A C 0.7314(9) 0.1045(9) 0.2771(3) 0.0232(19) Uani 1 1 d . U
H2A H 0.6934 0.1483 0.2380 0.028 Uiso 1 1 calc R U
C3A C 0.6349(9) 0.1266(9) 0.3269(3) 0.0221(19) Uani 1 1 d . U
C4A C 0.6914(10) 0.0658(9) 0.3838(4) 0.029(2) Uani 1 1 d . U
H4A H 0.6294 0.0808 0.4185 0.035 Uiso 1 1 calc R U
C5A C 0.8431(10) -0.0192(10) 0.3894(4) 0.033(2) Uani 1 1 d . U
H5Q H 0.8850 -0.0643 0.4278 0.040 Uiso 1 1 calc R U
C6A C 0.9277(10) -0.0349(10) 0.3383(4) 0.029(2) Uani 1 1 d . U
H6A H 1.0304 -0.0911 0.3424 0.035 Uiso 1 1 calc R U
C7A C 0.4796(9) 0.2259(10) 0.3130(4) 0.0228(18) Uani 1 1 d . U
O7A O 0.4561(6) 0.3047(7) 0.2664(3) 0.0288(14) Uani 1 1 d . .
N8A N 0.3701(7) 0.2169(8) 0.3574(3) 0.0252(16) Uani 1 1 d . U
H8A H 0.3976 0.1957 0.3985 0.030 Uiso 1 1 d R U
N9A N 0.2241(7) 0.3059(8) 0.3467(3) 0.0259(16) Uani 1 1 d . U
C10A C 0.1360(9) 0.3242(10) 0.3916(4) 0.027(2) Uani 1 1 d . U
C101 C 0.1783(9) 0.2643(12) 0.4566(3) 0.039(2) Uani 1 1 d . U
H10A H 0.1523 0.1458 0.4593 0.059 Uiso 1 1 calc R U
H10B H 0.1141 0.3268 0.4850 0.059 Uiso 1 1 calc R U
H10C H 0.2960 0.2813 0.4677 0.059 Uiso 1 1 calc R U
C11A C -0.0204(9) 0.4172(9) 0.3767(3) 0.0229(19) Uani 1 1 d . U
N12A N -0.0448(7) 0.4879(8) 0.3212(3) 0.0256(16) Uani 1 1 d . U
H12A H 0.0377 0.4880 0.2911 0.031 Uiso 1 1 d R U
C13A C -0.1806(10) 0.5739(10) 0.3033(4) 0.031(2) Uani 1 1 d . U
H13A H -0.1921 0.6235 0.2636 0.038 Uiso 1 1 calc R U
C14A C -0.3045(9) 0.5903(9) 0.3430(3) 0.0243(19) Uani 1 1 d . U
H14A H -0.4011 0.6515 0.3307 0.029 Uiso 1 1 calc R U
C15A C -0.2873(9) 0.5192(9) 0.3992(4) 0.027(2) Uani 1 1 d . U
H15A H -0.3718 0.5304 0.4265 0.033 Uiso 1 1 calc R U
C16A C -0.1450(9) 0.4288(10) 0.4172(4) 0.028(2) Uani 1 1 d . U
H16A H -0.1333 0.3760 0.4563 0.034 Uiso 1 1 calc R U
Cl1B Cl 0.3039(2) 0.7672(2) 0.43415(9) 0.0255(6) Uani 1 1 d . .
O1B O 0.3112(10) 0.7416(10) 0.3708(3) 0.076(2) Uani 1 1 d . U
O2B O 0.1389(7) 0.7682(9) 0.4497(3) 0.0594(19) Uani 1 1 d . U
O3B O 0.3720(11) 0.9230(10) 0.4484(4) 0.090(3) Uani 1 1 d . U
O4B O 0.3909(9) 0.6459(9) 0.4704(3) 0.071(2) Uani 1 1 d . U

loop_
_atom_site_aniso_label
_atom_site_aniso_U_11
_atom_site_aniso_U_22
_atom_site_aniso_U_33
_atom_site_aniso_U_23
_atom_site_aniso_U_13
_atom_site_aniso_U_12
N1A 0.012(4) 0.030(4) 0.029(4) -0.001(3) 0.001(3) 0.001(3)
C2A 0.015(4) 0.029(5) 0.025(4) -0.001(4) 0.001(3) -0.006(3)
C3A 0.015(4) 0.026(4) 0.025(4) -0.002(4) 0.003(3) -0.003(3)
C4A 0.028(5) 0.029(4) 0.031(5) -0.001(4) 0.013(4) 0.002(4)
C5A 0.035(5) 0.032(5) 0.033(5) 0.011(4) 0.001(4) 0.006(4)
C6A 0.016(4) 0.036(5) 0.036(5) -0.007(4) 0.000(4) 0.004(4)
C7A 0.011(4) 0.029(4) 0.029(4) -0.011(4) 0.008(3) -0.003(3)
O7A 0.013(3) 0.042(4) 0.032(3) 0.006(3) 0.004(2) 0.000(3)
N8A 0.013(3) 0.038(4) 0.024(3) -0.002(3) 0.000(3) 0.003(3)
N9A 0.008(3) 0.039(4) 0.030(4) -0.002(3) 0.002(3) -0.001(3)
C10A 0.010(4) 0.042(5) 0.028(4) -0.003(4) -0.001(4) -0.007(3)
C101 0.015(4) 0.072(6) 0.031(4) -0.001(4) 0.009(3) 0.000(4)
C11A 0.013(4) 0.028(4) 0.027(4) -0.004(4) 0.000(3) -0.004(3)
N12A 0.010(3) 0.031(4) 0.036(4) 0.001(3) 0.001(3) -0.004(3)
C13A 0.025(5) 0.037(5) 0.031(4) 0.004(4) 0.002(4) -0.004(4)
C14A 0.011(4) 0.031(4) 0.030(4) 0.003(4) -0.003(3) -0.003(3)
C15A 0.019(4) 0.027(4) 0.036(5) -0.003(4) 0.005(4) 0.000(4)
C16A 0.021(4) 0.035(5) 0.030(4) -0.003(4) 0.008(4) -0.008(4)
Cl1B 0.0093(10) 0.0366(13) 0.0314(12) 0.0014(10) 0.0074(8) 0.0037(9)
O1B 0.087(4) 0.085(4) 0.056(4) -0.009(3) 0.013(3) 0.016(4)
O2B 0.025(3) 0.094(4) 0.060(3) 0.031(3) 0.008(3) 0.003(3)
O3B 0.098(5) 0.082(4) 0.089(4) 0.002(4) -0.004(4) -0.037(4)
O4B 0.061(4) 0.082(4) 0.073(4) 0.038(3) 0.026(3) 0.037(3)

loop_
_atom_type_symbol
_atom_type_description
_atom_type_scat_dispersion_real
_atom_type_scat_dispersion_imag
_atom_type_scat_source
C C 0.0033 0.0016 'International Tables Vol C Tables 4.2.6.8 and 6.1.1.4'
H H 0.0000 0.0000 'International Tables Vol C Tables 4.2.6.8 and 6.1.1.4'
N N 0.0061 0.0033 'International Tables Vol C Tables 4.2.6.8 and 6.1.1.4'
O O 0.0106 0.0060 'International Tables Vol C Tables 4.2.6.8 and 6.1.1.4'
Cl Cl 0.1484 0.1585 'International Tables Vol C Tables 4.2.6.8 and 6.1.1.4'

loop_
_geom_angle_atom_site_label_1
_geom_angle_atom_site_label_2
_geom_angle_atom_site_label_3
_geom_angle
C6A N1A C2A 117.6(7)
N1A C2A C3A 122.3(7)
N1A C2A H2A 118.8
C3A C2A H2A 118.8
C4A C3A C2A 118.9(7)
C4A C3A C7A 125.8(7)
C2A C3A C7A 115.3(7)
C3A C4A C5A 118.7(7)
C3A C4A H4A 120.7
C5A C4A H4A 120.7
C6A C5A C4A 118.1(7)
C6A C5A H5Q 121.0
C4A C5A H5Q 121.0
N1A C6A C5A 124.4(7)
N1A C6A H6A 117.8
C5A C6A H6A 117.8
O7A C7A N8A 123.8(7)
O7A C7A C3A 121.7(6)
N8A C7A C3A 114.5(7)
C7A N8A N9A 116.8(6)
C7A N8A H8A 125.0
N9A N8A H8A 113.5
C10A N9A N8A 117.3(6)
N9A C10A C11A 114.7(7)
N9A C10A C101 125.8(7)
C11A C10A C101 119.5(7)
C10A C101 H10A 109.5
C10A C101 H10B 109.5
H10A C101 H10B 109.5
C10A C101 H10C 109.5
H10A C101 H10C 109.5
H10B C101 H10C 109.5
N12A C11A C16A 118.5(7)
N12A C11A C10A 118.3(6)
C16A C11A C10A 123.2(7)
C13A N12A C11A 123.0(7)
C13A N12A H12A 113.9
C11A N12A H12A 123.1
N12A C13A C14A 119.7(7)
N12A C13A H13A 120.1
C14A C13A H13A 120.1
C15A C14A C13A 119.7(8)
C15A C14A H14A 120.1
C13A C14A H14A 120.1
C14A C15A C16A 120.0(8)
C14A C15A H15A 120.0
C16A C15A H15A 120.0
C15A C16A C11A 119.0(8)
C15A C16A H16A 120.5
C11A C16A H16A 120.5
O3B Cl1B O1B 107.7(5)
O3B Cl1B O4B 108.9(5)
O1B Cl1B O4B 113.0(4)
O3B Cl1B O2B 108.1(5)
O1B Cl1B O2B 110.6(4)
O4B Cl1B O2B 108.5(4)

loop_
_geom_bond_atom_site_label_1
_geom_bond_atom_site_label_2
_geom_bond_distance
N1A C6A 1.337(9)
N1A C2A 1.343(9)
C2A C3A 1.400(10)
C2A H2A 0.9500
C3A C4A 1.377(10)
C3A C7A 1.507(10)
C4A C5A 1.410(11)
C4A H4A 0.9500
C5A C6A 1.361(11)
C5A H5Q 0.9500
C6A H6A 0.9500
C7A O7A 1.200(9)
C7A N8A 1.369(9)
N8A N9A 1.393(8)
N8A H8A 0.9208
N9A C10A 1.267(9)
C10A C11A 1.492(10)
C10A C101 1.508(10)
C101 H10A 0.9800
C101 H10B 0.9800
C101 H10C 0.9800
C11A N12A 1.338(9)
C11A C16A 1.399(10)
N12A C13A 1.337(9)
N12A H12A 0.9737
C13A C14A 1.386(11)
C13A H13A 0.9500
C14A C15A 1.348(10)
C14A H14A 0.9500
C15A C16A 1.399(11)
C15A H15A 0.9500
C16A H16A 0.9500
Cl1B O3B 1.397(8)
Cl1B O1B 1.401(7)
Cl1B O4B 1.411(6)
Cl1B O2B 1.412(6)

loop_
_geom_hbond_atom_site_label_D
_geom_hbond_atom_site_label_H
_geom_hbond_atom_site_label_A
_geom_hbond_distance_DH
_geom_hbond_distance_HA
_geom_hbond_distance_DA
_geom_hbond_angle_DHA
_geom_hbond_site_symmetry_A
C2A H2A O1B 0.95 2.48 3.394(10) 161.1 2_645
C5A H5Q O2B 0.95 2.48 3.157(10) 127.8 1_645
N8A H8A O3B 0.92 2.46 3.084(10) 124.8 1_545
C101 H10A O3B 0.98 2.56 3.180(13) 121.4 1_545
N12A H12A N1A 0.97 1.83 2.751(9) 157.6 2_655
C14A H14A O7A 0.95 2.46 3.117(10) 126.5 2
C16A H16A O2B 0.95 2.36 3.301(10) 172.5 3_566
